data_4328275
loop_
_publ_author_name
'Wassim Maalej'
'Serge Vilminot'
'Gilles Andr\'e'
'Zakaria Elaoud'
'Tahar Mhiri'
'Mohamedally Kurmoo'

_publ_section_title
;
 Crystal and Magnetic Structures and Magnetic Properties of Selenate
 Containing Natrochalcite, AIMII2(H3O2)(SeO4)2 Where A = Na or K and M =
 Mn, Co, or Ni
;
_journal_name_full 'Inorganic Chemistry'
_journal_page_first 1953
_journal_page_last 1962
_journal_paper_doi 10.1021/ic202273e
_journal_volume 51
_journal_year 2012
_chemical_formula_sum 'H3 Na Ni2 O10 Se2'
_chemical_formula_weight 461.35
_chemical_name_systematic
; 
 ? 
;
_space_group_IT_number 12
_symmetry_cell_setting monoclinic
_symmetry_space_group_name_Hall '-C 2y'
_symmetry_space_group_name_H-M 'C 1 2/m 1'
_atom_sites_solution_hydrogens geom
_atom_sites_solution_primary direct
_atom_sites_solution_secondary difmap
_audit_creation_method SHELXL-97
_cell_angle_alpha 90.00
_cell_angle_beta 114.5310(10)
_cell_angle_gamma 90.00
_cell_formula_units_Z 2
_cell_length_a 8.8476(4)
_cell_length_b 6.2451(3)
_cell_length_c 7.4883(4)
_cell_measurement_temperature 293(2)
_cell_volume 376.41(3)
_computing_structure_refinement 'SHELXL-97 (Sheldrick, 1997)'
_computing_structure_solution 'SHELXS-97 (Sheldrick, 1990)'
_diffrn_ambient_temperature 293(2)
_diffrn_measured_fraction_theta_full 0.983
_diffrn_measured_fraction_theta_max 0.983
_diffrn_radiation_monochromator graphite
_diffrn_radiation_source 'fine-focus sealed tube'
_diffrn_radiation_type MoK\a
_diffrn_radiation_wavelength 0.71069
_diffrn_reflns_av_R_equivalents 0.0135
_diffrn_reflns_av_sigmaI/netI 0.0143
_diffrn_reflns_limit_h_max 10
_diffrn_reflns_limit_h_min -11
_diffrn_reflns_limit_k_max 8
_diffrn_reflns_limit_k_min -4
_diffrn_reflns_limit_l_max 9
_diffrn_reflns_limit_l_min -9
_diffrn_reflns_number 1276
_diffrn_reflns_theta_full 27.46
_diffrn_reflns_theta_max 27.46
_diffrn_reflns_theta_min 4.13
_exptl_absorpt_coefficient_mu 14.773
_exptl_crystal_density_diffrn 4.071
_exptl_crystal_F_000 436
_refine_diff_density_max 0.536
_refine_diff_density_min -0.451
_refine_diff_density_rms 0.108
_refine_ls_extinction_coef 0.0077(9)
_refine_ls_extinction_expression Fc^*^=kFc[1+0.001xFc^2^\l^3^/sin(2\q)]^-1/4^
_refine_ls_extinction_method SHELXL
_refine_ls_goodness_of_fit_ref 1.176
_refine_ls_hydrogen_treatment mixed
_refine_ls_matrix_type full
_refine_ls_number_parameters 51
_refine_ls_number_reflns 460
_refine_ls_number_restraints 0
_refine_ls_restrained_S_all 1.176
_refine_ls_R_factor_all 0.0145
_refine_ls_R_factor_gt 0.0142
_refine_ls_shift/su_max 0.000
_refine_ls_shift/su_mean 0.000
_refine_ls_structure_factor_coef Fsqd
_refine_ls_weighting_details 'calc w=1/[\s^2^(Fo^2^)+(0.0266P)^2^+0.2254P] where P=(Fo^2^+2Fc^2^)/3'
_refine_ls_weighting_scheme calc
_refine_ls_wR_factor_gt 0.0403
_refine_ls_wR_factor_ref 0.0404
_reflns_number_gt 452
_reflns_number_total 460
_reflns_threshold_expression >2sigma(I)
_cod_data_source_file ic202273e_si_003.cif
_cod_data_source_block nanisesplit
_cod_database_code 4328275

loop_
_symmetry_equiv_pos_as_xyz
'x, y, z'
'-x, y, -z'
'x+1/2, y+1/2, z'
'-x+1/2, y+1/2, -z'
'-x, -y, -z'
'x, -y, z'
'-x+1/2, -y+1/2, -z'
'x+1/2, -y+1/2, z'

loop_
_atom_site_label
_atom_site_type_symbol
_atom_site_fract_x
_atom_site_fract_y
_atom_site_fract_z
_atom_site_U_iso_or_equiv
_atom_site_adp_type
_atom_site_occupancy
_atom_site_symmetry_multiplicity
_atom_site_calc_flag
_atom_site_refinement_flags
Ni Ni 0.2500 0.2500 0.0000 0.00425(14) Uani 1 2 d S
Se Se 0.08629(3) 0.0000 0.29183(4) 0.00407(13) Uani 1 2 d S
O1 O 0.2304(3) 0.0000 0.5121(3) 0.0096(4) Uani 1 2 d S
O2 O 0.1825(2) 0.0000 0.1411(3) 0.0068(4) Uani 1 2 d S
O3 O -0.02978(17) 0.2157(2) 0.2490(2) 0.0068(3) Uani 1 1 d .
OH O 0.3483(2) 0.0000 -0.0821(3) 0.0055(4) Uani 1 2 d S
Na1 Na 0.0000 0.5000 0.5000 0.0120(4) Uani 1 4 d S
H1 H 0.315(5) 0.0000 -0.193(7) 0.017(11) Uiso 1 2 d S
H2 H 0.554(9) 0.0000 0.038(14) 0.02(2) Uiso 0.50 2 d SP

loop_
_atom_site_aniso_label
_atom_site_aniso_U_11
_atom_site_aniso_U_22
_atom_site_aniso_U_33
_atom_site_aniso_U_23
_atom_site_aniso_U_13
_atom_site_aniso_U_12
Ni 0.0047(2) 0.0030(2) 0.0048(2) -0.00006(11) 0.00171(15) 0.00003(11)
Se 0.00428(18) 0.00377(19) 0.00379(18) 0.000 0.00131(12) 0.000
O1 0.0085(9) 0.0119(11) 0.0049(10) 0.000 -0.0009(8) 0.000
O2 0.0099(9) 0.0046(9) 0.0096(10) 0.000 0.0078(8) 0.000
O3 0.0071(6) 0.0046(6) 0.0073(7) -0.0003(6) 0.0015(5) 0.0013(6)
OH 0.0059(9) 0.0059(9) 0.0042(10) 0.000 0.0015(8) 0.000
Na1 0.0127(8) 0.0120(8) 0.0132(9) 0.000 0.0073(7) 0.000

loop_
_atom_type_symbol
_atom_type_description
_atom_type_scat_dispersion_real
_atom_type_scat_dispersion_imag
_atom_type_scat_source
O O 0.0106 0.0060 'International Tables Vol C Tables 4.2.6.8 and 6.1.1.4'
Na Na 0.0362 0.0249 'International Tables Vol C Tables 4.2.6.8 and 6.1.1.4'
Se Se -0.0929 2.2259 'International Tables Vol C Tables 4.2.6.8 and 6.1.1.4'
H H 0.0000 0.0000 'International Tables Vol C Tables 4.2.6.8 and 6.1.1.4'
Ni Ni 0.3393 1.1124 'International Tables Vol C Tables 4.2.6.8 and 6.1.1.4'

loop_
_geom_angle_atom_site_label_1
_geom_angle_atom_site_label_2
_geom_angle_atom_site_label_3
_geom_angle
_geom_angle_site_symmetry_1
_geom_angle_site_symmetry_3
OH Ni OH 180.0 . 7
OH Ni O3 89.47(7) . 8
OH Ni O3 90.53(7) 7 8
OH Ni O3 90.53(7) . 2
OH Ni O3 89.47(7) 7 2
O3 Ni O3 180.0 8 2
OH Ni O2 79.99(6) . .
OH Ni O2 100.01(6) 7 .
O3 Ni O2 88.95(7) 8 .
O3 Ni O2 91.05(7) 2 .
OH Ni O2 100.01(6) . 7
OH Ni O2 79.99(6) 7 7
O3 Ni O2 91.05(7) 8 7
O3 Ni O2 88.95(7) 2 7
O2 Ni O2 180.0 . 7
O1 Se O3 111.37(7) . 6
O1 Se O3 111.37(7) . .
O3 Se O3 110.18(10) 6 .
O1 Se O2 106.41(11) . .
O3 Se O2 108.69(6) 6 .
O3 Se O2 108.69(6) . .
O1 Se Na1 43.32(8) . 3_545
O3 Se Na1 124.60(5) 6 3_545
O3 Se Na1 124.60(5) . 3_545
O2 Se Na1 63.09(7) . 3_545
Se O1 Na1 109.53(11) . 3_545
Se O2 Ni 131.96(4) . .
Se O2 Ni 131.96(4) . 4_545
Ni O2 Ni 95.68(8) . 4_545
Se O2 Na1 86.83(8) . 3_545
Ni O2 Na1 95.45(6) . 3_545
Ni O2 Na1 95.45(6) 4_545 3_545
Se O3 Ni 122.53(8) . 2
Se O3 Na1 124.69(8) . .
Ni O3 Na1 111.49(6) 2 .
Ni OH Ni 102.34(9) 4_545 .
O1 Na1 O1 180.0 7_556 3_455
O1 Na1 O3 76.81(5) 7_556 .
O1 Na1 O3 103.19(5) 3_455 .
O1 Na1 O3 103.19(5) 7_556 5_566
O1 Na1 O3 76.81(5) 3_455 5_566
O3 Na1 O3 179.999(1) . 5_566
O1 Na1 O3 103.19(5) 7_556 2_556
O1 Na1 O3 76.81(5) 3_455 2_556
O3 Na1 O3 90.35(7) . 2_556
O3 Na1 O3 89.65(7) 5_566 2_556
O1 Na1 O3 76.81(5) 7_556 6_565
O1 Na1 O3 103.19(5) 3_455 6_565
O3 Na1 O3 89.65(7) . 6_565
O3 Na1 O3 90.35(7) 5_566 6_565
O3 Na1 O3 180.0 2_556 6_565
O1 Na1 O2 57.23(6) 7_556 7_556
O1 Na1 O2 122.77(6) 3_455 7_556
O3 Na1 O2 116.18(4) . 7_556
O3 Na1 O2 63.82(4) 5_566 7_556
O3 Na1 O2 63.82(4) 2_556 7_556
O3 Na1 O2 116.18(4) 6_565 7_556
O1 Na1 O2 122.77(6) 7_556 3_455
O1 Na1 O2 57.23(6) 3_455 3_455
O3 Na1 O2 63.82(4) . 3_455
O3 Na1 O2 116.18(4) 5_566 3_455
O3 Na1 O2 116.18(4) 2_556 3_455
O3 Na1 O2 63.82(4) 6_565 3_455
O2 Na1 O2 180.0 7_556 3_455
O1 Na1 Se 27.15(5) 7_556 7_556
O1 Na1 Se 152.85(5) 3_455 7_556
O3 Na1 Se 95.94(3) . 7_556
O3 Na1 Se 84.06(3) 5_566 7_556
O3 Na1 Se 84.06(3) 2_556 7_556
O3 Na1 Se 95.94(3) 6_565 7_556
O2 Na1 Se 30.08(4) 7_556 7_556
O2 Na1 Se 149.92(4) 3_455 7_556
O1 Na1 Se 152.85(5) 7_556 3_455
O1 Na1 Se 27.15(5) 3_455 3_455
O3 Na1 Se 84.06(3) . 3_455
O3 Na1 Se 95.94(3) 5_566 3_455
O3 Na1 Se 95.94(3) 2_556 3_455
O3 Na1 Se 84.06(3) 6_565 3_455
O2 Na1 Se 149.92(4) 7_556 3_455
O2 Na1 Se 30.08(4) 3_455 3_455
Se Na1 Se 180.0 7_556 3_455

loop_
_geom_bond_atom_site_label_1
_geom_bond_atom_site_label_2
_geom_bond_distance
_geom_bond_site_symmetry_2
Ni OH 2.0042(12) .
Ni OH 2.0042(12) 7
Ni O3 2.0742(15) 8
Ni O3 2.0742(15) 2
Ni O2 2.1061(13) .
Ni O2 2.1061(13) 7
Se O1 1.613(2) .
Se O3 1.6430(14) 6
Se O3 1.6430(14) .
Se O2 1.6718(19) .
Se Na1 3.3302(3) 3_545
O1 Na1 2.424(2) 3_545
O2 Ni 2.1061(13) 4_545
O2 Na1 2.974(2) 3_545
O3 Ni 2.0742(15) 2
O3 Na1 2.5183(15) .
OH Ni 2.0042(12) 4_545
Na1 O1 2.424(2) 7_556
Na1 O1 2.424(2) 3_455
Na1 O3 2.5183(15) 5_566
Na1 O3 2.5183(15) 2_556
Na1 O3 2.5183(15) 6_565
Na1 O2 2.974(2) 7_556
Na1 O2 2.974(2) 3_455
Na1 Se 3.3301(3) 7_556
Na1 Se 3.3302(3) 3_455
